data_7012834
loop_
_publ_author_name
'Beck, Bettina'
'Schneider, Alexandra'
'Freisinger, Eva'
'Holthenrich, Dagmar'
'Erxleben, Andrea'
'Albinati, Alberto'
'Zangrando, Ennio'
'Randaccio, Lucio'
'Lippert, Bernhard'

_publ_section_title
;
 Inter- and intra-molecular condensation patterns of (en)PdII with
 trans-[a2PtL2]2+ (a = am(m)ine, L = 2-aminopyridine): PtPd3 and Pt2Pd4
 species with multiple amide bridges. Unexpected trapping of a pair of
 nitrate ions by a Pt2Pd4 double coneElectronic supplementary
 information (ESI) available: 1H NMR spectra of 2a, 4a and 5; views of
 the crystal structure of 5. See
 http://www.rsc.org/suppdata/dt/b3/b301708g/
;
_journal_issue 12
_journal_name_full 'Dalton Transactions'
_journal_page_first 2533
_journal_paper_doi 10.1039/b301708g
_journal_year 2003
_chemical_formula_structural tr-[(NH3)2Pt(2-ampy)Cl]NO4
_chemical_formula_sum 'C5 H12 Cl N5 O3 Pt'
_chemical_formula_weight 420.74
_chemical_name_systematic
; 
? 
;
_space_group_IT_number 14
_symmetry_cell_setting monoclinic
_symmetry_space_group_name_Hall '-P 2ybc'
_symmetry_space_group_name_H-M 'P 1 21/c 1'
_atom_sites_solution_hydrogens geom
_atom_sites_solution_primary patterson
_atom_sites_solution_secondary difmap
_audit_creation_method SHELXL
_cell_angle_alpha 90.00
_cell_angle_beta 97.46(3)
_cell_angle_gamma 90.00
_cell_formula_units_Z 4
_cell_length_a 11.811(2)
_cell_length_b 8.233(2)
_cell_length_c 11.746(2)
_cell_measurement_reflns_used 3976
_cell_measurement_temperature 293(2)
_cell_measurement_theta_max 25.64
_cell_measurement_theta_min 4.60
_cell_volume 1132.5(4)
_computing_cell_refinement 'DENZO, SCALEPACK (Otwinowski, Minor, 1997)'
_computing_data_collection 'KappaCCD (Nonius BV, Netherlands)'
_computing_data_reduction 'DENZO, SCALEPACK (Otwinowski, Minor, 1997)'
_computing_molecular_graphics 'Siemens SHELXTL-PLUS(VMS)'
_computing_publication_material SHELXL-93
_computing_structure_refinement 'SHELXL-93 (Sheldrick, 1993)'
_computing_structure_solution 'SHELXS-86 (Sheldrick, 1990)'
_diffrn_ambient_temperature 293(2)
_diffrn_detector_area_resol_mean '19 vertical, 18 horizontal'
_diffrn_measurement_device Enraf-Nonius-KappaCCD
_diffrn_measurement_method
;
360 frames via \w-rotation (\D\w\=1\%) and two times 8s per frame
;
_diffrn_radiation_monochromator graphite
_diffrn_radiation_source 'fine-focus sealed tube'
_diffrn_radiation_type MoK\a
_diffrn_radiation_wavelength 0.71069
_diffrn_reflns_av_R_equivalents 0.047
_diffrn_reflns_av_sigmaI/netI 0.033
_diffrn_reflns_limit_h_max 14
_diffrn_reflns_limit_h_min -14
_diffrn_reflns_limit_k_max 10
_diffrn_reflns_limit_k_min 0
_diffrn_reflns_limit_l_max 13
_diffrn_reflns_limit_l_min -14
_diffrn_reflns_number 3976
_diffrn_reflns_theta_max 25.64
_diffrn_reflns_theta_min 4.60
_exptl_absorpt_coefficient_mu 12.623
_exptl_absorpt_correction_T_max 0.0614
_exptl_absorpt_correction_T_min 0.0318
_exptl_absorpt_correction_type SCALEPACK
_exptl_crystal_colour colourless
_exptl_crystal_density_diffrn 2.468
_exptl_crystal_density_method 'not measured'
_exptl_crystal_description square
_exptl_crystal_F_000 784
_exptl_crystal_size_max 0.88
_exptl_crystal_size_mid 0.53
_exptl_crystal_size_min 0.50
_refine_diff_density_max 1.078
_refine_diff_density_min -0.768
_refine_diff_density_rms 0.150
_refine_ls_extinction_coef 0.0059(4)
_refine_ls_extinction_expression Fc^*^=kFc[1+0.001xFc^2^\l^3^/sin(2\q)]^-1/4^
_refine_ls_extinction_method SHELXL
_refine_ls_goodness_of_fit_all 1.008
_refine_ls_goodness_of_fit_obs 1.089
_refine_ls_hydrogen_treatment refU
_refine_ls_matrix_type full
_refine_ls_number_parameters 142
_refine_ls_number_reflns 2036
_refine_ls_number_restraints 0
_refine_ls_restrained_S_all 1.028
_refine_ls_restrained_S_obs 1.089
_refine_ls_R_factor_all 0.0335
_refine_ls_R_factor_obs 0.0241
_refine_ls_shift/esd_max 0.002
_refine_ls_shift/esd_mean 0.000
_refine_ls_structure_factor_coef Fsqd
_refine_ls_weighting_details 'w=1/[\s^2^(Fo^2^)+(0.0346P)^2^+0.0000P] where P=(Fo^2^+2Fc^2^)/3'
_refine_ls_weighting_scheme calc
_refine_ls_wR_factor_all 0.0587
_refine_ls_wR_factor_obs 0.0553
_reflns_number_observed 1645
_reflns_number_total 2038
_reflns_observed_criterion >2sigma(I)
_cod_data_source_file b301708g.txt
_cod_data_source_block 1a
_cod_depositor_comments
;
The following automatic conversions were performed:

'_refine_ls_weighting_scheme' value 'calc
w=1/[\s^2^(Fo^2^)+(0.0346P)^2^+0.0000P] where P=(Fo^2^+2Fc^2^)/3' was
changed to 'calc'. New tag '_refine_ls_weighting_details' was
created. The value of the new tag was set to
'w=1/[\s^2^(Fo^2^)+(0.0346P)^2^+0.0000P] where P=(Fo^2^+2Fc^2^)/3'.

Automatic conversion script
Id: cif_fix_values 3143 2015-03-26 13:38:13Z robertas 
;
_cod_original_sg_symbol_H-M P2(1)/c
_cod_database_code 7012834

loop_
_symmetry_equiv_pos_as_xyz
'x, y, z'
'-x, y+1/2, -z+1/2'
'-x, -y, -z'
'x, -y-1/2, z-1/2'

loop_
_atom_site_aniso_label
_atom_site_aniso_U_11
_atom_site_aniso_U_22
_atom_site_aniso_U_33
_atom_site_aniso_U_23
_atom_site_aniso_U_13
_atom_site_aniso_U_12
Pt1 0.0311(2) 0.0361(2) 0.0302(2) 0.00028(8) 0.00403(8) 0.00147(9)
Cl1 0.0409(8) 0.0524(10) 0.0358(7) -0.0005(6) -0.0036(6) -0.0025(7)
N10 0.048(3) 0.045(3) 0.048(3) 0.002(2) 0.008(2) -0.004(2)
N10A 0.043(3) 0.046(3) 0.039(2) 0.005(2) 0.006(2) 0.002(2)
N1 0.033(2) 0.039(3) 0.040(3) -0.001(2) 0.006(2) 0.002(2)
C2 0.037(3) 0.047(3) 0.045(3) 0.001(3) 0.004(2) 0.008(3)
N2 0.041(3) 0.103(5) 0.055(3) -0.023(3) 0.006(3) 0.017(3)
C3 0.045(4) 0.067(4) 0.050(4) 0.004(3) -0.003(3) 0.006(3)
C4 0.060(4) 0.053(4) 0.037(3) -0.004(3) -0.004(3) -0.005(3)
C5 0.057(4) 0.052(4) 0.041(3) -0.006(3) 0.003(3) -0.002(3)
C6 0.040(3) 0.052(4) 0.036(3) -0.005(2) 0.006(2) 0.006(3)
N20 0.054(3) 0.055(3) 0.038(3) 0.008(3) 0.009(2) -0.002(3)
O21 0.035(3) 0.085(4) 0.100(4) 0.008(3) 0.003(2) 0.012(3)
O22 0.050(3) 0.088(4) 0.071(3) -0.017(3) 0.014(2) 0.011(3)
O23 0.107(5) 0.145(6) 0.054(3) -0.048(4) 0.029(3) -0.057(4)

loop_
_atom_site_label
_atom_site_type_symbol
_atom_site_fract_x
_atom_site_fract_y
_atom_site_fract_z
_atom_site_U_iso_or_equiv
_atom_site_thermal_displace_type
_atom_site_occupancy
_atom_site_calc_flag
_atom_site_refinement_flags
_atom_site_disorder_group
Pt1 Pt 0.63894(2) 0.87367(3) 0.391257(14) 0.03250(12) Uani 1 d . .
Cl1 Cl 0.51362(13) 0.8479(2) 0.22563(13) 0.0438(4) Uani 1 d . .
N10 N 0.5700(4) 0.6714(6) 0.4552(4) 0.0468(12) Uani 1 d . .
H10A H 0.5401(32) 0.6084(25) 0.3974(4) 0.079(10) Uiso 1 calc R .
H10B H 0.5157(25) 0.7005(6) 0.4969(30) 0.079(10) Uiso 1 calc R .
H10C H 0.6243(8) 0.6169(27) 0.4991(29) 0.079(10) Uiso 1 calc R .
N10A N 0.7051(4) 1.0773(6) 0.3259(4) 0.0425(11) Uani 1 d . .
H10D H 0.6487(5) 1.1453(21) 0.3010(31) 0.079(10) Uiso 1 calc R .
H10E H 0.7426(29) 1.0499(8) 0.2678(23) 0.079(10) Uiso 1 calc R .
H10F H 0.7528(27) 1.1255(28) 0.3804(10) 0.079(10) Uiso 1 calc R .
N1 N 0.7475(4) 0.9011(5) 0.5379(4) 0.0371(11) Uani 1 d . .
C2 C 0.8593(5) 0.8576(7) 0.5454(5) 0.0428(13) Uani 1 d . .
N2 N 0.8947(4) 0.7867(8) 0.4544(5) 0.066(2) Uani 1 d . .
H2A H 0.8474(4) 0.7698(8) 0.3935(5) 0.098(21) Uiso 1 calc R .
H2B H 0.9650(4) 0.7578(8) 0.4565(5) 0.098(21) Uiso 1 calc R .
C3 C 0.9317(6) 0.8914(8) 0.6449(6) 0.055(2) Uani 1 d . .
H3 H 1.0083(6) 0.8621(8) 0.6502(6) 0.064(10) Uiso 1 calc R .
C4 C 0.8920(6) 0.9674(8) 0.7356(5) 0.051(2) Uani 1 d . .
H4 H 0.9417(6) 0.9911(8) 0.8016(5) 0.064(10) Uiso 1 calc R .
C5 C 0.7794(5) 1.0084(8) 0.7289(5) 0.0504(15) Uani 1 d . .
H5 H 0.7510(5) 1.0586(8) 0.7902(5) 0.064(10) Uiso 1 calc R .
C6 C 0.7087(5) 0.9735(7) 0.6291(4) 0.0426(13) Uani 1 d . .
H6 H 0.6318(5) 1.0006(7) 0.6241(4) 0.064(10) Uiso 1 calc R .
N20 N 0.7987(5) 1.3639(7) 0.5493(4) 0.0485(13) Uani 1 d . .
O21 O 0.6934(4) 1.3608(6) 0.5243(5) 0.0736(15) Uani 1 d . .
O22 O 0.8583(4) 1.2837(7) 0.4898(4) 0.0688(14) Uani 1 d . .
O23 O 0.8463(5) 1.4363(9) 0.6321(5) 0.100(2) Uani 1 d . .

loop_
_atom_type_symbol
_atom_type_description
_atom_type_scat_dispersion_real
_atom_type_scat_dispersion_imag
_atom_type_scat_source
C C 0.0033 0.0016 'International Tables Vol C Tables 4.2.6.8 and 6.1.1.4'
H H 0.0000 0.0000 'International Tables Vol C Tables 4.2.6.8 and 6.1.1.4'
N N 0.0061 0.0033 'International Tables Vol C Tables 4.2.6.8 and 6.1.1.4'
O O 0.0106 0.0060 'International Tables Vol C Tables 4.2.6.8 and 6.1.1.4'
Cl Cl 0.1484 0.1585 'International Tables Vol C Tables 4.2.6.8 and 6.1.1.4'
Pt Pt -1.7033 8.3905 'International Tables Vol C Tables 4.2.6.8 and 6.1.1.4'

loop_
_geom_angle_atom_site_label_1
_geom_angle_atom_site_label_2
_geom_angle_atom_site_label_3
_geom_angle
_geom_angle_site_symmetry_1
_geom_angle_site_symmetry_3
_geom_angle_publ_flag
N1 Pt1 N10 91.0(2) . . ?
N1 Pt1 N10A 89.9(2) . . ?
N10 Pt1 N10A 179.0(2) . . ?
N1 Pt1 Cl1 178.69(13) . . ?
N10 Pt1 Cl1 89.55(14) . . ?
N10A Pt1 Cl1 89.62(13) . . ?
Pt1 N10 H10A 109.47(13) . . ?
Pt1 N10 H10B 109.47(14) . . ?
H10A N10 H10B 109.5 . . ?
Pt1 N10 H10C 109.47(14) . . ?
H10A N10 H10C 109.5 . . ?
H10B N10 H10C 109.5 . . ?
Pt1 N10A H10D 109.47(13) . . ?
Pt1 N10A H10E 109.47(13) . . ?
H10D N10A H10E 109.5 . . ?
Pt1 N10A H10F 109.47(13) . . ?
H10D N10A H10F 109.5 . . ?
H10E N10A H10F 109.5 . . ?
C6 N1 C2 119.3(5) . . ?
C6 N1 Pt1 118.7(4) . . ?
C2 N1 Pt1 121.9(4) . . ?
N2 C2 N1 117.9(5) . . ?
N2 C2 C3 122.8(5) . . ?
N1 C2 C3 119.4(5) . . ?
C2 N2 H2A 120.0(3) . . ?
C2 N2 H2B 120.0(3) . . ?
H2A N2 H2B 120.0 . . ?
C4 C3 C2 120.8(6) . . ?
C4 C3 H3 119.6(4) . . ?
C2 C3 H3 119.6(4) . . ?
C5 C4 C3 119.8(6) . . ?
C5 C4 H4 120.1(3) . . ?
C3 C4 H4 120.1(4) . . ?
C4 C5 C6 118.4(6) . . ?
C4 C5 H5 120.8(3) . . ?
C6 C5 H5 120.8(4) . . ?
N1 C6 C5 122.3(6) . . ?
N1 C6 H6 118.9(3) . . ?
C5 C6 H6 118.9(4) . . ?
O23 N20 O21 123.1(6) . . ?
O23 N20 O22 118.2(6) . . ?
O21 N20 O22 118.7(6) . . ?

loop_
_geom_bond_atom_site_label_1
_geom_bond_atom_site_label_2
_geom_bond_distance
_geom_bond_site_symmetry_2
_geom_bond_publ_flag
Pt1 N1 2.022(5) . ?
Pt1 N10 2.039(5) . ?
Pt1 N10A 2.041(5) . ?
Pt1 Cl1 2.296(2) . ?
N10 H10A 0.89 . ?
N10 H10B 0.89 . ?
N10 H10C 0.89 . ?
N10A H10D 0.89 . ?
N10A H10E 0.89 . ?
N10A H10F 0.89 . ?
N1 C6 1.356(7) . ?
N1 C2 1.360(7) . ?
C2 N2 1.333(8) . ?
C2 C3 1.384(9) . ?
N2 H2A 0.86 . ?
N2 H2B 0.86 . ?
C3 C4 1.370(9) . ?
C3 H3 0.93 . ?
C4 C5 1.364(8) . ?
C4 H4 0.93 . ?
C5 C6 1.378(7) . ?
C5 H5 0.93 . ?
C6 H6 0.93 . ?
N20 O23 1.215(7) . ?
N20 O21 1.240(7) . ?
N20 O22 1.244(7) . ?

loop_
_geom_torsion_atom_site_label_1
_geom_torsion_atom_site_label_2
_geom_torsion_atom_site_label_3
_geom_torsion_atom_site_label_4
_geom_torsion
_geom_torsion_site_symmetry_1
_geom_torsion_site_symmetry_2
_geom_torsion_site_symmetry_3
_geom_torsion_site_symmetry_4
_geom_torsion_publ_flag
N10 Pt1 N1 C6 -81.4(4) . . . . ?
N10A Pt1 N1 C6 98.0(4) . . . . ?
Cl1 Pt1 N1 C6 31.6(60) . . . . ?
N10 Pt1 N1 C2 102.4(4) . . . . ?
N10A Pt1 N1 C2 -78.2(4) . . . . ?
Cl1 Pt1 N1 C2 -144.5(56) . . . . ?
C6 N1 C2 N2 180.0(6) . . . . ?
Pt1 N1 C2 N2 -3.8(8) . . . . ?
C6 N1 C2 C3 -1.4(8) . . . . ?
Pt1 N1 C2 C3 174.7(4) . . . . ?
N2 C2 C3 C4 178.7(7) . . . . ?
N1 C2 C3 C4 0.2(9) . . . . ?
C2 C3 C4 C5 1.0(10) . . . . ?
C3 C4 C5 C6 -1.0(10) . . . . ?
C2 N1 C6 C5 1.5(9) . . . . ?
Pt1 N1 C6 C5 -174.8(5) . . . . ?
C4 C5 C6 N1 -0.3(9) . . . . ?
